data_2222007
loop_
_publ_author_name
'Punzo, Francesco'
'Watkin, David J.'
'Fleet, George W. J.'

_publ_section_title
;
 \a-<small>D</small>-Tagatopyranose
;
_journal_coeditor_code FL2248
_journal_issue 6
_journal_name_full 'Acta Crystallographica Section E'
_journal_page_first o1393
_journal_page_last o1394
_journal_paper_doi 10.1107/S1600536809017656
_journal_volume 65
_journal_year 2009
_chemical_formula_iupac 'C6 H12 O6'
_chemical_formula_moiety 'C6 H12 O6'
_chemical_formula_sum 'C6 H12 O6'
_chemical_formula_weight 180.16
_chemical_name_systematic
;
\a-D-Tagatopyranose
;
_space_group_IT_number 19
_symmetry_cell_setting orthorhombic
_symmetry_space_group_name_Hall 'P 2ac 2ab'
_symmetry_space_group_name_H-M 'P 21 21 21'
_atom_sites_solution_hydrogens geom
_atom_sites_solution_primary direct
_cell_angle_alpha 90
_cell_angle_beta 90
_cell_angle_gamma 90
_cell_formula_units_Z 4
_cell_length_a 6.22010(10)
_cell_length_b 6.50220(10)
_cell_length_c 17.6629(4)
_cell_measurement_reflns_used 1344
_cell_measurement_temperature 190
_cell_measurement_theta_max 32
_cell_measurement_theta_min 5
_cell_volume 714.36(2)
_computing_cell_refinement 'DENZO/SCALEPACK (Otwinowski & Minor, 1997)'
_computing_data_collection 'COLLECT (Nonius, 2001)'
_computing_data_reduction 'DENZO/SCALEPACK (Otwinowski & Minor, 1997)'
_computing_molecular_graphics 'CAMERON (Watkin <i>et al.</i>,  1996)'
_computing_publication_material 'CRYSTALS (Betteridge <i>et al.</i>,  2003)'
_computing_structure_refinement 'CRYSTALS (Betteridge <i>et al.</i>,  2003)'
_computing_structure_solution 'SIR92 (Altomare <i>et al.</i>,  1994)'
_diffrn_ambient_temperature 190
_diffrn_measured_fraction_theta_full 0.988
_diffrn_measured_fraction_theta_max 0.986
_diffrn_measurement_device Area
_diffrn_measurement_device_type 'Nonius KappaCCD'
_diffrn_measurement_method \w
_diffrn_radiation_monochromator graphite
_diffrn_radiation_type 'Mo K\a'
_diffrn_radiation_wavelength 0.71073
_diffrn_reflns_av_R_equivalents 0.010
_diffrn_reflns_limit_h_max 9
_diffrn_reflns_limit_h_min -9
_diffrn_reflns_limit_k_max 9
_diffrn_reflns_limit_k_min -9
_diffrn_reflns_limit_l_max 25
_diffrn_reflns_limit_l_min -25
_diffrn_reflns_number 2343
_diffrn_reflns_theta_full 30.537
_diffrn_reflns_theta_max 31.481
_diffrn_reflns_theta_min 5.583
_diffrn_standards_number 0
_exptl_absorpt_coefficient_mu 0.152
_exptl_absorpt_correction_T_max 0.97
_exptl_absorpt_correction_T_min 0.96
_exptl_absorpt_correction_type multi-scan
_exptl_absorpt_process_details '(DENZO/SCALEPACK; Otwinowski & Minor, 1997)'
_exptl_crystal_colour colourless
_exptl_crystal_density_diffrn 1.675
_exptl_crystal_density_method 'not measured'
_exptl_crystal_description prism
_exptl_crystal_F_000 384
_exptl_crystal_size_max 0.50
_exptl_crystal_size_mid 0.30
_exptl_crystal_size_min 0.20
_refine_diff_density_max 0.34
_refine_diff_density_min -0.20
_refine_ls_extinction_coef 26E1(4)
_refine_ls_extinction_method 'Larson (1970), Equation 22'
_refine_ls_goodness_of_fit_ref 0.9648
_refine_ls_hydrogen_treatment constr
_refine_ls_matrix_type full
_refine_ls_number_parameters 110
_refine_ls_number_reflns 1378
_refine_ls_number_restraints 0
_refine_ls_R_factor_all 0.0253
_refine_ls_R_factor_gt 0.0247
_refine_ls_shift/su_max 0.000109
_refine_ls_structure_factor_coef Fsqd
_refine_ls_weighting_details
;
Method= Modified Sheldrick
w=1/[\s^2^(F^2^) + ( 0.04P)^2^ + 0.18P], where P=(max(Fo^2^,0) + 2Fc^2^)/3
;
_refine_ls_weighting_scheme calc
_refine_ls_wR_factor_all 0.0645
_refine_ls_wR_factor_gt 0.0638
_refine_ls_wR_factor_ref 0.0645
_reflns_number_gt 1351
_reflns_number_total 1378
_reflns_threshold_expression I>2.0\s(I)
_cod_data_source_file fl2248.cif
_cod_data_source_block I
_cod_depositor_comments
;
The following automatic conversions were performed:
'_symmetry_cell_setting' value 'Orthorhombic' changed to 'orthorhombic'
according to '/home/saulius/struct/CIF-dictionaries/cif_core.dic'
dictionary named 'cif_core.dic' version 2.4.1 from 2010-06-29.

Automatic conversion script
Id: cif_fix_enum 1527 2010-12-29 10:47:43Z saulius 

The following automatic conversions were performed:

'_symmetry_cell_setting' value 'Orthorhombic' changed to
'orthorhombic' according to
/home/saulius/struct/CIF-dictionaries/cif_core.dic dictionary named
'cif_core.dic' version 2.4.1 from 2010-06-29.

Automatic conversion script
Id: cif_fix_values 1715 2011-07-08 13:25:40Z adriana 
;
_cod_database_code 2222007
_cod_database_fobs_code 2222007

loop_
_symmetry_equiv_pos_as_xyz
x,y,z
x+1/2,-y+1/2,-z
-x,y+1/2,-z+1/2
-x+1/2,-y,z+1/2

loop_
_atom_site_type_symbol
_atom_site_label
_atom_site_fract_x
_atom_site_fract_y
_atom_site_fract_z
_atom_site_U_iso_or_equiv
_atom_site_adp_type
_atom_site_occupancy
_atom_site_disorder_assembly
_atom_site_disorder_group
O O1 -0.20580(13) 0.34108(12) 0.17994(4) 0.0157 Uani 1.0000 . .
C C2 -0.02883(15) 0.29006(15) 0.13171(5) 0.0113 Uani 1.0000 . .
C C3 0.10689(16) 0.47890(15) 0.11569(5) 0.0118 Uani 1.0000 . .
O O4 -0.02429(12) 0.62640(12) 0.07662(4) 0.0150 Uani 1.0000 . .
C C5 0.29501(17) 0.41697(16) 0.06531(6) 0.0143 Uani 1.0000 . .
O O6 0.42202(12) 0.25811(12) 0.09985(4) 0.0139 Uani 1.0000 . .
C C7 0.30499(16) 0.07510(15) 0.11774(5) 0.0118 Uani 1.0000 . .
C C8 0.11083(16) 0.12491(15) 0.16890(5) 0.0118 Uani 1.0000 . .
O O9 0.18387(14) 0.19838(12) 0.24031(4) 0.0171 Uani 1.0000 . .
O O10 0.22054(13) -0.01458(12) 0.05105(4) 0.0142 Uani 1.0000 . .
C C11 0.46654(17) -0.06848(16) 0.15537(6) 0.0155 Uani 1.0000 . .
O O12 0.61351(15) -0.12797(16) 0.09805(5) 0.0271 Uani 1.0000 . .
H H21 -0.0851 0.2365 0.0849 0.0134 Uiso 1.0000 . .
H H31 0.1585 0.5338 0.1629 0.0151 Uiso 1.0000 . .
H H51 0.3943 0.5322 0.0579 0.0174 Uiso 1.0000 . .
H H52 0.2364 0.3698 0.0173 0.0181 Uiso 1.0000 . .
H H81 0.0263 0.0023 0.1724 0.0147 Uiso 1.0000 . .
H H112 0.5375 -0.0021 0.1979 0.0193 Uiso 1.0000 . .
H H111 0.3929 -0.1876 0.1738 0.0194 Uiso 1.0000 . .
H H41 0.0463 0.7255 0.0642 0.0240 Uiso 1.0000 . .
H H91 0.1860 0.0956 0.2678 0.0275 Uiso 1.0000 . .
H H121 0.7044 -0.2120 0.1130 0.0413 Uiso 1.0000 . .
H H101 0.3225 -0.0416 0.0248 0.0252 Uiso 1.0000 . .
H H11 -0.3163 0.3242 0.1565 0.0238 Uiso 1.0000 . .

loop_
_atom_site_aniso_label
_atom_site_aniso_U_11
_atom_site_aniso_U_22
_atom_site_aniso_U_33
_atom_site_aniso_U_12
_atom_site_aniso_U_13
_atom_site_aniso_U_23
O1 0.0103(3) 0.0192(4) 0.0177(3) -0.0009(3) 0.0026(3) -0.0047(3)
C2 0.0102(4) 0.0120(4) 0.0118(4) -0.0005(4) 0.0005(3) -0.0019(3)
C3 0.0107(4) 0.0107(4) 0.0141(4) 0.0001(3) -0.0003(3) 0.0004(3)
O4 0.0131(3) 0.0119(3) 0.0201(3) 0.0026(3) -0.0007(3) 0.0027(3)
C5 0.0125(4) 0.0121(4) 0.0183(4) 0.0022(4) 0.0034(4) 0.0041(3)
O6 0.0097(3) 0.0111(3) 0.0209(3) -0.0001(3) -0.0007(3) 0.0036(3)
C7 0.0112(4) 0.0100(4) 0.0143(4) -0.0003(4) -0.0007(3) 0.0007(3)
C8 0.0124(4) 0.0107(4) 0.0122(4) -0.0020(4) -0.0001(3) -0.0004(3)
O9 0.0243(4) 0.0154(3) 0.0115(3) -0.0007(3) -0.0033(3) 0.0001(3)
O10 0.0138(3) 0.0151(3) 0.0137(3) 0.0009(3) 0.0005(3) -0.0030(3)
C11 0.0136(4) 0.0139(4) 0.0191(4) 0.0026(4) -0.0015(4) 0.0033(4)
O12 0.0213(4) 0.0322(5) 0.0280(4) 0.0161(4) 0.0044(4) 0.0078(4)

loop_
_atom_type_symbol
_atom_type_scat_dispersion_real
_atom_type_scat_dispersion_imag
_atom_type_scat_source
C 0.0033 0.0016 'International Tables Vol C 4.2.6.8 and 6.1.1.4'
H 0.0000 0.0000 'International Tables Vol C 4.2.6.8 and 6.1.1.4'
O 0.0106 0.0060 'International Tables Vol C 4.2.6.8 and 6.1.1.4'

loop_
_geom_angle_atom_site_label_1
_geom_angle_atom_site_label_2
_geom_angle_atom_site_label_3
_geom_angle_site_symmetry_1
_geom_angle_site_symmetry_2
_geom_angle_site_symmetry_3
_geom_angle
_geom_angle_publ_flag
C2 O1 H11 . . . 108.5 no
O1 C2 C3 . . . 110.58(8) no
O1 C2 C8 . . . 110.13(8) no
C3 C2 C8 . . . 109.41(8) no
O1 C2 H21 . . . 108.4 no
C3 C2 H21 . . . 109.6 no
C8 C2 H21 . . . 108.7 no
C2 C3 O4 . . . 108.31(8) no
C2 C3 C5 . . . 108.81(8) no
O4 C3 C5 . . . 109.40(8) no
C2 C3 H31 . . . 108.9 no
O4 C3 H31 . . . 111.0 no
C5 C3 H31 . . . 110.3 no
C3 O4 H41 . . . 110.7 no
C3 C5 O6 . . . 111.36(8) no
C3 C5 H51 . . . 111.1 no
O6 C5 H51 . . . 105.1 no
C3 C5 H52 . . . 107.7 no
O6 C5 H52 . . . 110.4 no
H51 C5 H52 . . . 111.2 no
C5 O6 C7 . . . 114.34(8) no
O6 C7 C8 . . . 110.68(8) no
O6 C7 O10 . . . 110.35(8) no
C8 C7 O10 . . . 106.46(8) no
O6 C7 C11 . . . 105.69(8) no
C8 C7 C11 . . . 112.92(8) no
O10 C7 C11 . . . 110.81(8) no
C7 C8 C2 . . . 109.91(8) no
C7 C8 O9 . . . 109.85(8) no
C2 C8 O9 . . . 109.04(8) no
C7 C8 H81 . . . 107.0 no
C2 C8 H81 . . . 107.5 no
O9 C8 H81 . . . 113.5 no
C8 O9 H91 . . . 104.7 no
C7 O10 H101 . . . 106.1 no
C7 C11 O12 . . . 106.31(8) no
C7 C11 H112 . . . 111.4 no
O12 C11 H112 . . . 112.4 no
C7 C11 H111 . . . 109.2 no
O12 C11 H111 . . . 109.3 no
H112 C11 H111 . . . 108.3 no
C11 O12 H121 . . . 113.0 no

loop_
_geom_bond_atom_site_label_1
_geom_bond_atom_site_label_2
_geom_bond_site_symmetry_1
_geom_bond_site_symmetry_2
_geom_bond_distance
_geom_bond_publ_flag
O1 C2 . . 1.4309(12) no
O1 H11 . . 0.810 no
C2 C3 . . 1.5167(14) no
C2 C8 . . 1.5294(14) no
C2 H21 . . 0.963 no
C3 O4 . . 1.4359(12) no
C3 C5 . . 1.5241(14) no
C3 H31 . . 0.963 no
O4 H41 . . 0.810 no
C5 O6 . . 1.4364(12) no
C5 H51 . . 0.980 no
C5 H52 . . 0.972 no
O6 C7 . . 1.4303(12) no
C7 C8 . . 1.5426(14) no
C7 O10 . . 1.4155(12) no
C7 C11 . . 1.5241(14) no
C8 O9 . . 1.4232(11) no
C8 H81 . . 0.957 no
O9 H91 . . 0.826 no
O10 H101 . . 0.805 no
C11 O12 . . 1.4178(14) no
C11 H112 . . 0.973 no
C11 H111 . . 0.957 no
O12 H121 . . 0.829 no

loop_
_geom_hbond_atom_site_label_D
_geom_hbond_atom_site_label_H
_geom_hbond_atom_site_label_A
_geom_hbond_site_symmetry_D
_geom_hbond_site_symmetry_H
_geom_hbond_site_symmetry_A
_geom_hbond_distance_DH
_geom_hbond_distance_HA
_geom_hbond_distance_DA
_geom_hbond_angle_DHA
_geom_hbond_publ_flag
O4 H41 O10 . . 1_565 0.81 2.02 2.8236(14) 171 yes
O9 H91 O1 . . 3_545 0.83 1.90 2.7203(14) 173 yes
O12 H121 O4 . . 1_645 0.83 2.09 2.7875(14) 142 yes
O10 H101 O4 . . 2_555 0.81 2.10 2.8518(14) 155 yes
O1 H11 O6 . . 1_455 0.81 1.96 2.7661(14) 175 yes

loop_
_cod_related_entry_id
_cod_related_entry_database
_cod_related_entry_code
1 ChemSpider 2006681
